data_7243744
loop_
_publ_author_name
'Krause, Bernhard Markus'
'Bauer, Britta'
'Neudoerfl, Joerg'
'Wieder, Thomas'
'Schmalz, Hans G\"unther'

_publ_section_title
;
 ItaCORMs: Conjugation with a CO-releasing Unit greatly Enhances the
 Anti-inflammatory Activity of Itaconates
;
_journal_name_full 'RSC Medicinal Chemistry'
_journal_paper_doi 10.1039/D1MD00163A
_journal_year 2021
_chemical_formula_moiety 'C15 H14 Fe O7'
_chemical_formula_sum 'C15 H14 Fe O7'
_chemical_formula_weight 362.11
_space_group_crystal_system orthorhombic
_space_group_IT_number 60
_space_group_name_Hall '-P 2n 2ab'
_space_group_name_H-M_alt 'P b c n'
_atom_sites_solution_hydrogens geom
_audit_creation_method SHELXL-2014/7
_audit_update_record
;
2021-04-14 deposited with the CCDC.	2021-10-12 downloaded from the CCDC.
;
_cell_angle_alpha 90
_cell_angle_beta 90
_cell_angle_gamma 90
_cell_formula_units_Z 8
_cell_length_a 11.3484(2)
_cell_length_b 7.47810(10)
_cell_length_c 36.7370(6)
_cell_measurement_reflns_used 9990
_cell_measurement_temperature 100(2)
_cell_measurement_theta_max 72.29
_cell_measurement_theta_min 2.41
_cell_volume 3117.67(9)
_computing_cell_refinement 'Bruker APEX 3'
_computing_data_collection 'Bruker APEX 3'
_computing_data_reduction 'Bruker APEX 3'
_computing_molecular_graphics 'SCHAKAL99 (E. Keller 1999)'
_computing_publication_material 'PLATON (A. L. Spek 1980-2015)'
_computing_structure_refinement
;
SHELXL-2014/7 (Sheldrick, 2014)
SHELXLE (C. B. Huebschle 2016)'
;
_computing_structure_solution 'SHELXT  (Sheldrick, 2015)'
_diffrn_ambient_temperature 100(2)
_diffrn_detector_type 'Bruker PhotonIII M14'
_diffrn_measured_fraction_theta_full 0.999
_diffrn_measured_fraction_theta_max 0.998
_diffrn_measurement_device_type 'Bruker D8 Venture'
_diffrn_measurement_method 'phi / omega scans'
_diffrn_radiation_type CuK\a
_diffrn_radiation_wavelength 1.54178
_diffrn_reflns_av_R_equivalents 0.0511
_diffrn_reflns_av_unetI/netI 0.0215
_diffrn_reflns_Laue_measured_fraction_full 0.999
_diffrn_reflns_Laue_measured_fraction_max 0.998
_diffrn_reflns_limit_h_max 10
_diffrn_reflns_limit_h_min -13
_diffrn_reflns_limit_k_max 9
_diffrn_reflns_limit_k_min -9
_diffrn_reflns_limit_l_max 45
_diffrn_reflns_limit_l_min -45
_diffrn_reflns_number 33111
_diffrn_reflns_point_group_measured_fraction_full 0.999
_diffrn_reflns_point_group_measured_fraction_max 0.998
_diffrn_reflns_theta_full 67.679
_diffrn_reflns_theta_max 72.285
_diffrn_reflns_theta_min 4.580
_diffrn_source 'micro focus'
_exptl_absorpt_coefficient_mu 8.079
_exptl_absorpt_correction_T_max 0.7536
_exptl_absorpt_correction_T_min 0.3992
_exptl_absorpt_correction_type multi-scan
_exptl_absorpt_process_details 'Bruker SADABS'
_exptl_crystal_colour yellow
_exptl_crystal_density_diffrn 1.543
_exptl_crystal_description irregular_platelet
_exptl_crystal_F_000 1488
_exptl_crystal_size_max 0.150
_exptl_crystal_size_mid 0.150
_exptl_crystal_size_min 0.030
_refine_diff_density_max 1.342
_refine_diff_density_min -0.511
_refine_diff_density_rms 0.059
_refine_ls_extinction_method none
_refine_ls_goodness_of_fit_ref 1.093
_refine_ls_hydrogen_treatment constr
_refine_ls_matrix_type full
_refine_ls_number_parameters 209
_refine_ls_number_reflns 3074
_refine_ls_number_restraints 0
_refine_ls_restrained_S_all 1.093
_refine_ls_R_factor_all 0.0381
_refine_ls_R_factor_gt 0.0360
_refine_ls_shift/su_max 0.001
_refine_ls_shift/su_mean 0.000
_refine_ls_structure_factor_coef Fsqd
_refine_ls_weighting_details 'w=1/[\s^2^(Fo^2^)+(0.0427P)^2^+3.7377P] where P=(Fo^2^+2Fc^2^)/3'
_refine_ls_weighting_scheme calc
_refine_ls_wR_factor_gt 0.0935
_refine_ls_wR_factor_ref 0.0945
_reflns_Friedel_coverage 0.000
_reflns_number_gt 2919
_reflns_number_total 3074
_reflns_threshold_expression 'I > 2\s(I)'
_cod_data_source_file d1md00163a2.cif
_cod_data_source_block bhd_kse10n
_cod_database_code 7243744
_shelx_shelxl_version_number 2014/7
_shelx_space_group_comment
;
The symmetry employed for this shelxl refinement is uniquely defined
by the following loop, which should always be used as a source of
symmetry information in preference to the above space-group names.
They are only intended as comments.
;
_shelx_estimated_absorpt_t_min 0.377
_shelx_estimated_absorpt_t_max 0.794

loop_
_space_group_symop_operation_xyz
'x, y, z'
'-x+1/2, -y+1/2, z+1/2'
'-x, y, -z+1/2'
'x+1/2, -y+1/2, -z'
'-x, -y, -z'
'x-1/2, y-1/2, -z-1/2'
'x, -y, z-1/2'
'-x-1/2, y-1/2, z'

loop_
_atom_site_label
_atom_site_type_symbol
_atom_site_fract_x
_atom_site_fract_y
_atom_site_fract_z
_atom_site_U_iso_or_equiv
_atom_site_adp_type
_atom_site_occupancy
_atom_site_site_symmetry_order
_atom_site_calc_flag
_atom_site_refinement_flags_posn
_atom_site_refinement_flags_adp
_atom_site_refinement_flags_occupancy
_atom_site_disorder_assembly
_atom_site_disorder_group
Fe1 Fe 0.55946(3) 0.68238(5) 0.42855(2) 0.01732(12) Uani 1 1 d . . . . .
O1 O 0.76864(15) 0.5948(3) 0.38523(6) 0.0391(5) Uani 1 1 d . . . . .
O2 O 0.69472(18) 0.8615(3) 0.48640(6) 0.0442(5) Uani 1 1 d . . . . .
O3 O 0.51288(17) 0.3310(2) 0.46105(5) 0.0314(4) Uani 1 1 d . . . . .
O4 O 0.49548(13) 0.5819(2) 0.35017(4) 0.0198(3) Uani 1 1 d . . . . .
O5 O 0.49468(15) 0.2930(2) 0.36910(5) 0.0259(4) Uani 1 1 d . . . . .
O6 O 0.37927(14) 0.1680(2) 0.28875(5) 0.0283(4) Uani 1 1 d . . . . .
O7 O 0.47371(14) -0.0922(2) 0.29633(5) 0.0240(3) Uani 1 1 d . . . . .
C1 C 0.44978(18) 0.6490(3) 0.38363(6) 0.0181(4) Uani 1 1 d . . . . .
C2 C 0.48189(19) 0.8326(3) 0.38841(6) 0.0201(4) Uani 1 1 d . . . . .
H2 H 0.5276 0.9024 0.3700 0.024 Uiso 1 1 calc R U . . .
C3 C 0.45037(19) 0.9008(3) 0.42283(7) 0.0221(5) Uani 1 1 d . . . . .
H3 H 0.4739 1.0231 0.4310 0.027 Uiso 1 1 calc R U . . .
C4 C 0.39325(19) 0.7764(3) 0.44644(6) 0.0217(4) Uani 1 1 d . . . . .
H4 H 0.3873 0.8114 0.4726 0.026 Uiso 1 1 calc R U . . .
C5 C 0.2984(2) 0.6530(3) 0.43220(6) 0.0222(5) Uani 1 1 d . . . . .
H5A H 0.2220 0.7169 0.4320 0.027 Uiso 1 1 calc R U . . .
H5AB H 0.2909 0.5488 0.4486 0.027 Uiso 1 1 calc R U . . .
C6 C 0.32689(18) 0.5871(3) 0.39329(6) 0.0210(4) Uani 1 1 d . . . . .
H6A H 0.3225 0.4550 0.3923 0.025 Uiso 1 1 calc R U . . .
H6AB H 0.2692 0.6367 0.3758 0.025 Uiso 1 1 calc R U . . .
C7 C 0.6888(2) 0.6319(3) 0.40258(7) 0.0244(5) Uani 1 1 d . . . . .
C8 C 0.6425(2) 0.7894(4) 0.46420(7) 0.0283(5) Uani 1 1 d . . . . .
C9 C 0.5323(2) 0.4665(3) 0.44838(6) 0.0237(5) Uani 1 1 d . . . . .
C10 C 0.51790(19) 0.4047(3) 0.34659(6) 0.0191(4) Uani 1 1 d . . . . .
C11 C 0.57657(18) 0.3651(3) 0.31104(6) 0.0188(4) Uani 1 1 d . . . . .
C12 C 0.58690(19) 0.1691(3) 0.30288(6) 0.0192(4) Uani 1 1 d . . . . .
H12A H 0.6242 0.1077 0.3238 0.023 Uiso 1 1 calc R U . . .
H12B H 0.6382 0.1521 0.2814 0.023 Uiso 1 1 calc R U . . .
C13 C 0.46762(19) 0.0860(3) 0.29552(6) 0.0194(4) Uani 1 1 d . . . . .
C14 C 0.6157(2) 0.4923(3) 0.28899(6) 0.0254(5) Uani 1 1 d . . . . .
H14A H 0.6070 0.6145 0.2956 0.030 Uiso 1 1 calc R U . . .
H14B H 0.6525 0.4613 0.2666 0.030 Uiso 1 1 calc R U . . .
C15 C 0.3630(2) -0.1835(3) 0.28988(8) 0.0307(5) Uani 1 1 d . . . . .
H15A H 0.3340 -0.1538 0.2655 0.046 Uiso 1 1 calc R U . . .
H15B H 0.3050 -0.1454 0.3081 0.046 Uiso 1 1 calc R U . . .
H15C H 0.3750 -0.3130 0.2917 0.046 Uiso 1 1 calc R U . . .

loop_
_atom_site_aniso_label
_atom_site_aniso_U_11
_atom_site_aniso_U_22
_atom_site_aniso_U_33
_atom_site_aniso_U_23
_atom_site_aniso_U_13
_atom_site_aniso_U_12
Fe1 0.01597(18) 0.02020(19) 0.01579(18) -0.00172(13) 0.00092(12) -0.00080(12)
O1 0.0250(9) 0.0530(12) 0.0395(10) 0.0007(9) 0.0108(8) 0.0073(8)
O2 0.0396(10) 0.0588(13) 0.0342(10) -0.0138(10) -0.0093(9) -0.0117(10)
O3 0.0414(10) 0.0263(9) 0.0264(9) 0.0063(7) -0.0011(7) -0.0050(7)
O4 0.0249(7) 0.0191(7) 0.0155(7) -0.0008(6) 0.0020(6) 0.0012(6)
O5 0.0351(9) 0.0213(8) 0.0212(8) 0.0017(6) 0.0051(7) 0.0026(7)
O6 0.0191(8) 0.0279(9) 0.0378(10) 0.0004(7) -0.0043(7) 0.0064(6)
O7 0.0206(7) 0.0211(8) 0.0302(8) -0.0009(6) -0.0072(6) 0.0005(6)
C1 0.0188(10) 0.0178(10) 0.0178(10) -0.0007(8) 0.0003(8) 0.0012(8)
C2 0.0204(10) 0.0192(10) 0.0206(11) 0.0021(8) 0.0005(8) 0.0019(8)
C3 0.0207(10) 0.0204(11) 0.0251(11) -0.0033(9) 0.0009(8) 0.0023(8)
C4 0.0204(10) 0.0236(11) 0.0211(11) -0.0057(9) 0.0043(8) 0.0032(9)
C5 0.0184(10) 0.0223(11) 0.0258(11) -0.0034(9) 0.0041(8) -0.0005(9)
C6 0.0187(10) 0.0208(10) 0.0234(11) -0.0029(9) -0.0001(8) -0.0015(8)
C7 0.0211(11) 0.0269(12) 0.0252(11) 0.0014(9) -0.0009(9) 0.0003(9)
C8 0.0235(11) 0.0354(13) 0.0260(12) -0.0028(10) -0.0005(9) -0.0038(10)
C9 0.0243(10) 0.0298(13) 0.0171(10) -0.0039(9) -0.0005(8) 0.0018(9)
C10 0.0200(10) 0.0199(10) 0.0175(10) -0.0008(8) -0.0009(8) 0.0005(8)
C11 0.0168(9) 0.0230(11) 0.0166(10) -0.0022(8) -0.0006(8) 0.0022(8)
C12 0.0173(10) 0.0226(11) 0.0177(10) -0.0037(8) -0.0003(8) 0.0036(8)
C13 0.0200(10) 0.0247(11) 0.0134(9) -0.0007(8) 0.0000(8) 0.0022(9)
C14 0.0266(11) 0.0254(11) 0.0242(11) -0.0006(9) 0.0065(9) 0.0012(9)
C15 0.0262(12) 0.0295(13) 0.0366(14) 0.0014(10) -0.0107(10) -0.0063(10)

loop_
_atom_type_symbol
_atom_type_description
_atom_type_scat_dispersion_real
_atom_type_scat_dispersion_imag
_atom_type_scat_source
C C 0.0181 0.0091 'International Tables Vol C Tables 4.2.6.8 and 6.1.1.4'
H H 0.0000 0.0000 'International Tables Vol C Tables 4.2.6.8 and 6.1.1.4'
O O 0.0492 0.0322 'International Tables Vol C Tables 4.2.6.8 and 6.1.1.4'
Fe Fe -1.1336 3.1974 'International Tables Vol C Tables 4.2.6.8 and 6.1.1.4'

loop_
_geom_angle_atom_site_label_1
_geom_angle_atom_site_label_2
_geom_angle_atom_site_label_3
_geom_angle
_geom_angle_site_symmetry_1
_geom_angle_site_symmetry_3
_geom_angle_publ_flag
C7 Fe1 C9 99.63(11) . . ?
C7 Fe1 C8 93.00(11) . . ?
C9 Fe1 C8 101.19(11) . . ?
C7 Fe1 C2 94.82(10) . . ?
C9 Fe1 C2 135.17(10) . . ?
C8 Fe1 C2 120.24(11) . . ?
C7 Fe1 C3 127.24(10) . . ?
C9 Fe1 C3 130.56(10) . . ?
C8 Fe1 C3 92.07(11) . . ?
C2 Fe1 C3 40.09(9) . . ?
C7 Fe1 C1 92.43(10) . . ?
C9 Fe1 C1 96.37(10) . . ?
C8 Fe1 C1 160.46(11) . . ?
C2 Fe1 C1 40.51(8) . . ?
C3 Fe1 C1 69.82(9) . . ?
C7 Fe1 C4 164.87(10) . . ?
C9 Fe1 C4 91.13(10) . . ?
C8 Fe1 C4 95.31(10) . . ?
C2 Fe1 C4 70.07(9) . . ?
C3 Fe1 C4 39.92(9) . . ?
C1 Fe1 C4 75.72(8) . . ?
C10 O4 C1 119.72(17) . . ?
C13 O7 C15 114.92(18) . . ?
O4 C1 C2 110.52(18) . . ?
O4 C1 C6 115.51(18) . . ?
C2 C1 C6 119.98(19) . . ?
O4 C1 Fe1 120.55(14) . . ?
C2 C1 Fe1 68.62(12) . . ?
C6 C1 Fe1 113.71(15) . . ?
C3 C2 C1 113.1(2) . . ?
C3 C2 Fe1 70.26(13) . . ?
C1 C2 Fe1 70.87(12) . . ?
C3 C2 H2 123.4 . . ?
C1 C2 H2 123.4 . . ?
Fe1 C2 H2 123.4 . . ?
C2 C3 C4 115.1(2) . . ?
C2 C3 Fe1 69.65(13) . . ?
C4 C3 Fe1 72.21(13) . . ?
C2 C3 H3 122.3 . . ?
C4 C3 H3 122.3 . . ?
Fe1 C3 H3 122.3 . . ?
C3 C4 C5 120.7(2) . . ?
C3 C4 Fe1 67.87(12) . . ?
C5 C4 Fe1 108.91(14) . . ?
C3 C4 H4 116.4 . . ?
C5 C4 H4 116.4 . . ?
Fe1 C4 H4 116.4 . . ?
C4 C5 C6 111.47(18) . . ?
C4 C5 H5A 109.3 . . ?
C6 C5 H5A 109.3 . . ?
C4 C5 H5AB 109.3 . . ?
C6 C5 H5AB 109.3 . . ?
H5A C5 H5AB 108.0 . . ?
C1 C6 C5 108.19(18) . . ?
C1 C6 H6A 110.1 . . ?
C5 C6 H6A 110.1 . . ?
C1 C6 H6AB 110.1 . . ?
C5 C6 H6AB 110.1 . . ?
H6A C6 H6AB 108.4 . . ?
O1 C7 Fe1 177.2(2) . . ?
O2 C8 Fe1 178.2(3) . . ?
O3 C9 Fe1 178.6(2) . . ?
O5 C10 O4 124.8(2) . . ?
O5 C10 C11 124.0(2) . . ?
O4 C10 C11 111.23(19) . . ?
C14 C11 C10 122.7(2) . . ?
C14 C11 C12 123.5(2) . . ?
C10 C11 C12 113.78(19) . . ?
C11 C12 C13 111.52(18) . . ?
C11 C12 H12A 109.3 . . ?
C13 C12 H12A 109.3 . . ?
C11 C12 H12B 109.3 . . ?
C13 C12 H12B 109.3 . . ?
H12A C12 H12B 108.0 . . ?
O6 C13 O7 123.9(2) . . ?
O6 C13 C12 125.0(2) . . ?
O7 C13 C12 111.07(18) . . ?
C11 C14 H14A 120.0 . . ?
C11 C14 H14B 120.0 . . ?
H14A C14 H14B 120.0 . . ?
O7 C15 H15A 109.5 . . ?
O7 C15 H15B 109.5 . . ?
H15A C15 H15B 109.5 . . ?
O7 C15 H15C 109.5 . . ?
H15A C15 H15C 109.5 . . ?
H15B C15 H15C 109.5 . . ?

loop_
_geom_bond_atom_site_label_1
_geom_bond_atom_site_label_2
_geom_bond_distance
_geom_bond_site_symmetry_2
_geom_bond_publ_flag
Fe1 C7 1.791(2) . ?
Fe1 C9 1.797(3) . ?
Fe1 C8 1.801(3) . ?
Fe1 C2 2.052(2) . ?
Fe1 C3 2.060(2) . ?
Fe1 C1 2.082(2) . ?
Fe1 C4 2.118(2) . ?
O1 C7 1.142(3) . ?
O2 C8 1.144(3) . ?
O3 C9 1.137(3) . ?
O4 C10 1.356(3) . ?
O4 C1 1.425(3) . ?
O5 C10 1.205(3) . ?
O6 C13 1.201(3) . ?
O7 C13 1.335(3) . ?
O7 C15 1.450(3) . ?
C1 C2 1.431(3) . ?
C1 C6 1.512(3) . ?
C2 C3 1.410(3) . ?
C2 H2 1.0000 . ?
C3 C4 1.427(3) . ?
C3 H3 1.0000 . ?
C4 C5 1.511(3) . ?
C4 H4 1.0000 . ?
C5 C6 1.546(3) . ?
C5 H5A 0.9900 . ?
C5 H5AB 0.9900 . ?
C6 H6A 0.9900 . ?
C6 H6AB 0.9900 . ?
C10 C11 1.496(3) . ?
C11 C14 1.326(3) . ?
C11 C12 1.500(3) . ?
C12 C13 1.514(3) . ?
C12 H12A 0.9900 . ?
C12 H12B 0.9900 . ?
C14 H14A 0.9500 . ?
C14 H14B 0.9500 . ?
C15 H15A 0.9800 . ?
C15 H15B 0.9800 . ?
C15 H15C 0.9800 . ?

loop_
_geom_torsion_atom_site_label_1
_geom_torsion_atom_site_label_2
_geom_torsion_atom_site_label_3
_geom_torsion_atom_site_label_4
_geom_torsion
_geom_torsion_site_symmetry_1
_geom_torsion_site_symmetry_2
_geom_torsion_site_symmetry_3
_geom_torsion_site_symmetry_4
_geom_torsion_publ_flag
C10 O4 C1 C2 153.50(18) . . . . ?
C10 O4 C1 C6 -66.2(2) . . . . ?
C10 O4 C1 Fe1 76.9(2) . . . . ?
O4 C1 C2 C3 -173.40(18) . . . . ?
C6 C1 C2 C3 48.3(3) . . . . ?
Fe1 C1 C2 C3 -57.54(17) . . . . ?
O4 C1 C2 Fe1 -115.86(16) . . . . ?
C6 C1 C2 Fe1 105.83(19) . . . . ?
C1 C2 C3 C4 0.2(3) . . . . ?
Fe1 C2 C3 C4 -57.73(18) . . . . ?
C1 C2 C3 Fe1 57.88(16) . . . . ?
C2 C3 C4 C5 -43.1(3) . . . . ?
Fe1 C3 C4 C5 -99.51(19) . . . . ?
C2 C3 C4 Fe1 56.37(17) . . . . ?
C3 C4 C5 C6 37.3(3) . . . . ?
Fe1 C4 C5 C6 -37.6(2) . . . . ?
O4 C1 C6 C5 173.02(18) . . . . ?
C2 C1 C6 C5 -50.6(3) . . . . ?
Fe1 C1 C6 C5 27.5(2) . . . . ?
C4 C5 C6 C1 7.3(3) . . . . ?
C1 O4 C10 O5 5.3(3) . . . . ?
C1 O4 C10 C11 -174.19(17) . . . . ?
O5 C10 C11 C14 -170.5(2) . . . . ?
O4 C10 C11 C14 9.0(3) . . . . ?
O5 C10 C11 C12 9.4(3) . . . . ?
O4 C10 C11 C12 -171.08(17) . . . . ?
C14 C11 C12 C13 -111.3(2) . . . . ?
C10 C11 C12 C13 68.8(2) . . . . ?
C15 O7 C13 O6 -2.5(3) . . . . ?
C15 O7 C13 C12 179.46(19) . . . . ?
C11 C12 C13 O6 15.9(3) . . . . ?
C11 C12 C13 O7 -166.13(18) . . . . ?
